data_4107611
loop_
_publ_author_name
'Nicole A. Ketterer'
'Hongjun Fan'
'Karen J. Blackmore'
'Xiaofan Yang'
'Joseph W. Ziller'
'Mu-Hyun Baik'
'Alan F. Heyduk'

_publ_section_title
;
 \p.-\p. Bonding Interactions Generated by Halogen Oxidation of
 Zirconium(IV) Redox-Active Ligand Complexes
;
_journal_name_full 'Journal of the American Chemical Society'
_journal_page_first 4364
_journal_page_last 4374
_journal_paper_doi 10.1021/ja077337m
_journal_volume 130
_journal_year 2008
_chemical_formula_sum 'C36 H62 Cl2 N4 O Zr'
_chemical_formula_weight 729.02
_chemical_name_systematic
; 
 ? 
;
_space_group_IT_number 4
_symmetry_cell_setting monoclinic
_symmetry_space_group_name_Hall 'P 2yb'
_symmetry_space_group_name_H-M 'P 1 21 1'
_atom_sites_solution_hydrogens geom
_atom_sites_solution_primary direct
_atom_sites_solution_secondary difmap
_audit_creation_method SHELXTL
_cell_angle_alpha 90.00
_cell_angle_beta 100.9610(10)
_cell_angle_gamma 90.00
_cell_formula_units_Z 2
_cell_length_a 9.9356(8)
_cell_length_b 14.7888(12)
_cell_length_c 13.7171(12)
_cell_measurement_temperature 163(2)
_cell_volume 1978.8(3)
_computing_cell_refinement 'Bruker SMART/SAINT'
_computing_data_collection 'Bruker SMART'
_computing_data_reduction 'Bruker SAINT'
_computing_molecular_graphics 'Bruker SHELXTL'
_computing_publication_material 'Bruker SHELXTL'
_computing_structure_refinement 'Bruker SHELXTL'
_computing_structure_solution 'Bruker SHELXTL'
_diffrn_ambient_temperature 163(2)
_diffrn_measured_fraction_theta_full 0.993
_diffrn_measured_fraction_theta_max 0.993
_diffrn_measurement_device_type 'CCD area detector'
_diffrn_measurement_method 'phi and omega scans'
_diffrn_radiation_monochromator graphite
_diffrn_radiation_source 'normal-focus sealed tube'
_diffrn_radiation_type MoK\a
_diffrn_radiation_wavelength 0.71073
_diffrn_reflns_av_R_equivalents 0.0184
_diffrn_reflns_av_sigmaI/netI 0.0233
_diffrn_reflns_limit_h_max 12
_diffrn_reflns_limit_h_min -13
_diffrn_reflns_limit_k_max 19
_diffrn_reflns_limit_k_min -19
_diffrn_reflns_limit_l_max 18
_diffrn_reflns_limit_l_min -18
_diffrn_reflns_number 21867
_diffrn_reflns_theta_full 28.30
_diffrn_reflns_theta_max 28.30
_diffrn_reflns_theta_min 1.51
_diffrn_standards_decay_% '< 1.0'
_diffrn_standards_interval_count 'initial 50 frames recollected'
_diffrn_standards_number '50 frames'
_exptl_absorpt_coefficient_mu 0.444
_exptl_absorpt_correction_T_max 0.9324
_exptl_absorpt_correction_T_min 0.8460
_exptl_absorpt_correction_type multi-scan
_exptl_absorpt_process_details 'Bruker SADABS'
_exptl_crystal_colour purple
_exptl_crystal_density_diffrn 1.224
_exptl_crystal_density_meas ?
_exptl_crystal_description plate
_exptl_crystal_F_000 776
_exptl_crystal_size_max 0.39
_exptl_crystal_size_mid 0.37
_exptl_crystal_size_min 0.16
_refine_diff_density_max 0.505
_refine_diff_density_min -0.237
_refine_diff_density_rms 0.042
_refine_ls_abs_structure_details 'Flack H D (1983), Acta Cryst. A39, 876-881'
_refine_ls_abs_structure_Flack -0.029(18)
_refine_ls_extinction_method none
_refine_ls_goodness_of_fit_ref 1.054
_refine_ls_hydrogen_treatment constr
_refine_ls_matrix_type full
_refine_ls_number_parameters 392
_refine_ls_number_reflns 9573
_refine_ls_number_restraints 1
_refine_ls_restrained_S_all 1.054
_refine_ls_R_factor_all 0.0233
_refine_ls_R_factor_gt 0.0221
_refine_ls_shift/su_max 0.001
_refine_ls_shift/su_mean 0.000
_refine_ls_structure_factor_coef Fsqd
_refine_ls_weighting_details 'calc w=1/[\s^2^(Fo^2^)+(0.0308P)^2^+0.4097P] where P=(Fo^2^+2Fc^2^)/3'
_refine_ls_weighting_scheme calc
_refine_ls_wR_factor_gt 0.0563
_refine_ls_wR_factor_ref 0.0570
_reflns_number_gt 9308
_reflns_number_total 9573
_reflns_threshold_expression >2sigma(I)
_cod_data_source_file ja077337m-file004.cif
_cod_data_source_block afh27
_cod_depositor_comments
;
The following automatic conversions were performed:

'_exptl_crystal_density_meas' value 'n/a' was changed to '?' - the
value is perceived as not measured.

Automatic conversion script
Id: cif_fix_values 3008 2015-01-20 13:52:24Z robertas 
;
_cod_database_code 4107611

loop_
_symmetry_equiv_pos_as_xyz
'x, y, z'
'-x, y+1/2, -z'

loop_
_atom_site_label
_atom_site_type_symbol
_atom_site_fract_x
_atom_site_fract_y
_atom_site_fract_z
_atom_site_U_iso_or_equiv
_atom_site_adp_type
_atom_site_occupancy
_atom_site_symmetry_multiplicity
_atom_site_calc_flag
_atom_site_refinement_flags
_atom_site_disorder_assembly
_atom_site_disorder_group
Zr1 Zr 1.359880(12) 0.298652(10) -0.329220(9) 0.01462(4) Uani 1 1 d . . .
Cl1 Cl 1.57652(4) 0.24855(3) -0.22326(3) 0.02519(8) Uani 1 1 d . . .
Cl2 Cl 1.50231(4) 0.34538(3) -0.44957(3) 0.02514(8) Uani 1 1 d . . .
N1 N 1.27119(12) 0.30929(10) -0.19330(9) 0.0175(3) Uani 1 1 d . . .
N2 N 1.25650(15) 0.43009(10) -0.33337(11) 0.0174(3) Uani 1 1 d . . .
N3 N 1.18325(12) 0.28912(10) -0.45547(9) 0.0173(2) Uani 1 1 d . . .
N4 N 1.26059(14) 0.16763(9) -0.31827(11) 0.0164(3) Uani 1 1 d . . .
C1 C 1.14740(15) 0.34797(10) -0.22194(11) 0.0176(3) Uani 1 1 d . . .
C2 C 1.02467(16) 0.32701(11) -0.18662(12) 0.0225(3) Uani 1 1 d . . .
H2A H 1.0246 0.2784 -0.1414 0.027 Uiso 1 1 calc R . .
C3 C 0.90800(17) 0.37569(13) -0.21676(14) 0.0278(4) Uani 1 1 d . . .
H3A H 0.8267 0.3593 -0.1941 0.033 Uiso 1 1 calc R . .
C4 C 0.90626(18) 0.45059(13) -0.28160(15) 0.0290(4) Uani 1 1 d . . .
H4A H 0.8253 0.4859 -0.2986 0.035 Uiso 1 1 calc R . .
C5 C 1.01908(19) 0.47270(13) -0.31997(15) 0.0247(4) Uani 1 1 d . . .
H5A H 1.0158 0.5230 -0.3634 0.030 Uiso 1 1 calc R . .
C6 C 1.14169(16) 0.42080(10) -0.29533(12) 0.0181(3) Uani 1 1 d . . .
C7 C 1.08108(15) 0.24921(11) -0.41919(11) 0.0181(3) Uani 1 1 d . . .
C8 C 0.93814(16) 0.26985(11) -0.44383(12) 0.0225(3) Uani 1 1 d . . .
H8A H 0.9080 0.3184 -0.4879 0.027 Uiso 1 1 calc R . .
C9 C 0.84446(17) 0.22111(13) -0.40529(13) 0.0277(4) Uani 1 1 d . . .
H9A H 0.7503 0.2375 -0.4208 0.033 Uiso 1 1 calc R . .
C10 C 0.88611(18) 0.14595(13) -0.34204(14) 0.0294(4) Uani 1 1 d . . .
H10A H 0.8188 0.1105 -0.3190 0.035 Uiso 1 1 calc R . .
C11 C 1.02121(19) 0.12403(13) -0.31405(14) 0.0241(4) Uani 1 1 d . . .
H11A H 1.0470 0.0735 -0.2718 0.029 Uiso 1 1 calc R . .
C12 C 1.12451(16) 0.17638(10) -0.34771(12) 0.0179(3) Uani 1 1 d . . .
C13 C 1.29811(17) 0.25488(11) -0.10233(11) 0.0218(3) Uani 1 1 d . . .
H13A H 1.3683 0.2089 -0.1085 0.026 Uiso 1 1 calc R . .
H13B H 1.2131 0.2225 -0.0958 0.026 Uiso 1 1 calc R . .
C14 C 1.34816(17) 0.31089(13) -0.00641(11) 0.0267(4) Uani 1 1 d . . .
C15 C 1.3703(3) 0.24255(17) 0.07902(14) 0.0468(5) Uani 1 1 d . . .
H15A H 1.4023 0.2742 0.1419 0.070 Uiso 1 1 calc R . .
H15B H 1.4390 0.1980 0.0684 0.070 Uiso 1 1 calc R . .
H15C H 1.2836 0.2117 0.0814 0.070 Uiso 1 1 calc R . .
C16 C 1.2436(2) 0.38063(14) 0.01235(14) 0.0343(4) Uani 1 1 d . . .
H16A H 1.2800 0.4140 0.0734 0.051 Uiso 1 1 calc R . .
H16B H 1.1585 0.3500 0.0195 0.051 Uiso 1 1 calc R . .
H16C H 1.2248 0.4228 -0.0437 0.051 Uiso 1 1 calc R . .
C17 C 1.4824(2) 0.35933(18) -0.01249(16) 0.0421(5) Uani 1 1 d . . .
H17A H 1.5130 0.3943 0.0483 0.063 Uiso 1 1 calc R . .
H17B H 1.4677 0.4001 -0.0698 0.063 Uiso 1 1 calc R . .
H17C H 1.5525 0.3146 -0.0199 0.063 Uiso 1 1 calc R . .
C18 C 1.28595(16) 0.51498(10) -0.37984(12) 0.0190(3) Uani 1 1 d . . .
H18A H 1.1986 0.5459 -0.4075 0.023 Uiso 1 1 calc R . .
H18B H 1.3336 0.5017 -0.4354 0.023 Uiso 1 1 calc R . .
C19 C 1.37645(17) 0.57861(12) -0.30478(14) 0.0210(3) Uani 1 1 d . . .
C20 C 1.31065(19) 0.59636(12) -0.21445(13) 0.0272(3) Uani 1 1 d . . .
H20A H 1.3695 0.6368 -0.1683 0.041 Uiso 1 1 calc R . .
H20B H 1.2995 0.5390 -0.1811 0.041 Uiso 1 1 calc R . .
H20C H 1.2207 0.6246 -0.2361 0.041 Uiso 1 1 calc R . .
C21 C 1.51947(18) 0.53748(12) -0.27172(14) 0.0286(4) Uani 1 1 d . . .
H21A H 1.5760 0.5784 -0.2247 0.043 Uiso 1 1 calc R . .
H21B H 1.5623 0.5287 -0.3298 0.043 Uiso 1 1 calc R . .
H21C H 1.5115 0.4790 -0.2396 0.043 Uiso 1 1 calc R . .
C22 C 1.38923(19) 0.66815(11) -0.35968(14) 0.0274(4) Uani 1 1 d . . .
H22A H 1.4462 0.7105 -0.3147 0.041 Uiso 1 1 calc R . .
H22B H 1.2979 0.6943 -0.3819 0.041 Uiso 1 1 calc R . .
H22C H 1.4317 0.6566 -0.4174 0.041 Uiso 1 1 calc R . .
C23 C 1.15162(16) 0.34904(11) -0.54192(11) 0.0197(3) Uani 1 1 d . . .
H23A H 1.2274 0.3931 -0.5388 0.024 Uiso 1 1 calc R . .
H23B H 1.0675 0.3835 -0.5378 0.024 Uiso 1 1 calc R . .
C24 C 1.13010(14) 0.29997(16) -0.64394(10) 0.0228(3) Uani 1 1 d . . .
C25 C 1.1213(2) 0.37423(14) -0.72284(14) 0.0388(5) Uani 1 1 d . . .
H25A H 1.1076 0.3466 -0.7889 0.058 Uiso 1 1 calc R . .
H25B H 1.2066 0.4092 -0.7113 0.058 Uiso 1 1 calc R . .
H25C H 1.0441 0.4143 -0.7187 0.058 Uiso 1 1 calc R . .
C26 C 1.2520(2) 0.23852(16) -0.64893(15) 0.0389(5) Uani 1 1 d . . .
H26A H 1.2371 0.2076 -0.7133 0.058 Uiso 1 1 calc R . .
H26B H 1.2614 0.1936 -0.5955 0.058 Uiso 1 1 calc R . .
H26C H 1.3358 0.2749 -0.6412 0.058 Uiso 1 1 calc R . .
C27 C 0.9978(2) 0.24444(15) -0.66489(14) 0.0372(4) Uani 1 1 d . . .
H27A H 0.9895 0.2146 -0.7295 0.056 Uiso 1 1 calc R . .
H27B H 0.9190 0.2845 -0.6656 0.056 Uiso 1 1 calc R . .
H27C H 1.0002 0.1987 -0.6129 0.056 Uiso 1 1 calc R . .
C28 C 1.32080(16) 0.08404(10) -0.27128(12) 0.0187(3) Uani 1 1 d . . .
H28A H 1.2531 0.0538 -0.2378 0.022 Uiso 1 1 calc R . .
H28B H 1.4019 0.0994 -0.2200 0.022 Uiso 1 1 calc R . .
C29 C 1.36436(17) 0.01801(13) -0.34701(14) 0.0221(3) Uani 1 1 d . . .
C30 C 1.2413(2) -0.01192(14) -0.42430(16) 0.0356(4) Uani 1 1 d . . .
H30A H 1.2718 -0.0532 -0.4716 0.053 Uiso 1 1 calc R . .
H30B H 1.1977 0.0412 -0.4598 0.053 Uiso 1 1 calc R . .
H30C H 1.1753 -0.0430 -0.3912 0.053 Uiso 1 1 calc R . .
C31 C 1.4286(2) -0.06466(13) -0.28851(16) 0.0398(5) Uani 1 1 d . . .
H31A H 1.4580 -0.1081 -0.3342 0.060 Uiso 1 1 calc R . .
H31B H 1.3607 -0.0931 -0.2550 0.060 Uiso 1 1 calc R . .
H31C H 1.5080 -0.0456 -0.2390 0.060 Uiso 1 1 calc R . .
C32 C 1.4709(2) 0.06218(13) -0.39912(15) 0.0315(4) Uani 1 1 d . . .
H32A H 1.4971 0.0196 -0.4470 0.047 Uiso 1 1 calc R . .
H32B H 1.5520 0.0785 -0.3497 0.047 Uiso 1 1 calc R . .
H32C H 1.4317 0.1167 -0.4340 0.047 Uiso 1 1 calc R . .
O1 O 1.0269(3) 0.1205(2) -0.0019(3) 0.0418(7) Uiso 0.50 1 d P A 1
C33 C 1.0535(6) 0.0295(4) -0.0197(5) 0.0551(13) Uiso 0.50 1 d P A 1
H33A H 1.0166 0.0144 -0.0900 0.066 Uiso 0.50 1 calc PR A 1
H33B H 1.0078 -0.0098 0.0227 0.066 Uiso 0.50 1 calc PR A 1
C34 C 1.2041(6) 0.0131(5) 0.0029(5) 0.0526(15) Uiso 0.50 1 d P A 1
H34A H 1.2225 -0.0505 -0.0098 0.079 Uiso 0.50 1 calc PR A 1
H34B H 1.2400 0.0273 0.0728 0.079 Uiso 0.50 1 calc PR A 1
H34C H 1.2488 0.0518 -0.0395 0.079 Uiso 0.50 1 calc PR A 1
C35 C 0.8803(7) 0.1462(5) -0.0066(6) 0.0696(16) Uiso 0.50 1 d P A 1
H35A H 0.8300 0.1409 -0.0759 0.084 Uiso 0.50 1 calc PR A 1
H35B H 0.8380 0.1039 0.0347 0.084 Uiso 0.50 1 calc PR A 1
C36 C 0.8682(5) 0.2351(4) 0.0271(4) 0.0456(11) Uiso 0.50 1 d P A 1
H36A H 0.7711 0.2502 0.0221 0.068 Uiso 0.50 1 calc PR A 1
H36B H 0.9100 0.2772 -0.0138 0.068 Uiso 0.50 1 calc PR A 1
H36C H 0.9153 0.2400 0.0965 0.068 Uiso 0.50 1 calc PR A 1
O1B O 1.0221(4) 0.1003(3) -0.0640(3) 0.0542(8) Uiso 0.50 1 d P B 2
C33B C 1.0861(6) 0.0417(4) 0.0207(5) 0.0559(14) Uiso 0.50 1 d P B 2
H33C H 1.0198 -0.0021 0.0391 0.067 Uiso 0.50 1 calc PR B 2
H33D H 1.1272 0.0778 0.0797 0.067 Uiso 0.50 1 calc PR B 2
C34B C 1.1936(8) -0.0042(5) -0.0256(6) 0.0623(19) Uiso 0.50 1 d P B 2
H34D H 1.2446 -0.0473 0.0217 0.093 Uiso 0.50 1 calc PR B 2
H34E H 1.2569 0.0413 -0.0431 0.093 Uiso 0.50 1 calc PR B 2
H34F H 1.1494 -0.0363 -0.0857 0.093 Uiso 0.50 1 calc PR B 2
C35B C 0.8866(6) 0.1298(4) -0.0624(5) 0.0595(14) Uiso 0.50 1 d P B 2
H35C H 0.8295 0.0761 -0.0556 0.071 Uiso 0.50 1 calc PR B 2
H35D H 0.8487 0.1585 -0.1270 0.071 Uiso 0.50 1 calc PR B 2
C36B C 0.8742(7) 0.1948(6) 0.0183(5) 0.0665(16) Uiso 0.50 1 d P B 2
H36D H 0.7781 0.2126 0.0127 0.100 Uiso 0.50 1 calc PR B 2
H36E H 0.9300 0.2485 0.0123 0.100 Uiso 0.50 1 calc PR B 2
H36F H 0.9065 0.1661 0.0829 0.100 Uiso 0.50 1 calc PR B 2

loop_
_atom_site_aniso_label
_atom_site_aniso_U_11
_atom_site_aniso_U_22
_atom_site_aniso_U_33
_atom_site_aniso_U_23
_atom_site_aniso_U_13
_atom_site_aniso_U_12
Zr1 0.01212(6) 0.01458(6) 0.01763(6) 0.00039(6) 0.00403(4) -0.00016(6)
Cl1 0.01472(16) 0.0304(2) 0.02904(19) 0.00295(16) 0.00057(14) 0.00152(15)
Cl2 0.02060(17) 0.0277(2) 0.0304(2) 0.00627(16) 0.01311(15) 0.00132(15)
N1 0.0175(5) 0.0172(7) 0.0181(5) -0.0007(5) 0.0036(4) -0.0015(5)
N2 0.0193(7) 0.0146(6) 0.0185(7) 0.0006(5) 0.0045(5) -0.0008(5)
N3 0.0177(5) 0.0167(7) 0.0177(5) 0.0008(5) 0.0042(4) 0.0018(5)
N4 0.0156(6) 0.0150(6) 0.0191(6) 0.0003(5) 0.0047(5) 0.0011(5)
C1 0.0182(7) 0.0177(7) 0.0177(7) -0.0022(6) 0.0052(5) -0.0019(6)
C2 0.0221(7) 0.0259(8) 0.0214(7) -0.0021(6) 0.0088(6) -0.0038(6)
C3 0.0186(8) 0.0357(10) 0.0317(9) -0.0052(7) 0.0113(7) -0.0031(7)
C4 0.0182(8) 0.0312(9) 0.0381(10) -0.0042(8) 0.0068(7) 0.0047(7)
C5 0.0217(9) 0.0209(9) 0.0315(10) 0.0015(7) 0.0049(7) 0.0039(7)
C6 0.0175(7) 0.0159(7) 0.0211(7) -0.0033(6) 0.0042(6) -0.0019(5)
C7 0.0171(7) 0.0193(7) 0.0174(7) -0.0022(6) 0.0020(5) 0.0006(6)
C8 0.0186(7) 0.0283(8) 0.0199(7) -0.0006(6) 0.0014(6) 0.0040(6)
C9 0.0167(7) 0.0370(10) 0.0288(9) -0.0044(7) 0.0025(6) 0.0017(7)
C10 0.0209(8) 0.0335(10) 0.0353(10) -0.0004(8) 0.0086(7) -0.0078(7)
C11 0.0220(9) 0.0233(9) 0.0274(9) 0.0030(7) 0.0062(7) -0.0043(7)
C12 0.0169(7) 0.0170(7) 0.0199(7) -0.0018(6) 0.0036(6) -0.0003(5)
C13 0.0242(8) 0.0222(8) 0.0192(7) 0.0036(6) 0.0050(6) 0.0012(6)
C14 0.0294(7) 0.0318(10) 0.0188(7) 0.0014(7) 0.0044(6) 0.0001(8)
C15 0.0664(15) 0.0498(13) 0.0216(9) 0.0078(9) 0.0017(9) 0.0113(12)
C16 0.0412(11) 0.0374(10) 0.0243(8) -0.0067(7) 0.0062(8) 0.0036(8)
C17 0.0346(10) 0.0586(14) 0.0316(10) -0.0170(10) 0.0027(8) -0.0121(10)
C18 0.0199(7) 0.0155(7) 0.0213(7) 0.0020(6) 0.0028(6) -0.0009(6)
C19 0.0202(7) 0.0170(7) 0.0254(8) 0.0001(7) 0.0035(6) -0.0008(6)
C20 0.0290(9) 0.0258(8) 0.0271(8) -0.0050(7) 0.0056(7) -0.0061(7)
C21 0.0220(8) 0.0267(8) 0.0353(9) -0.0016(7) 0.0006(7) -0.0011(7)
C22 0.0283(8) 0.0194(8) 0.0349(9) 0.0013(7) 0.0067(7) -0.0040(7)
C23 0.0210(7) 0.0189(7) 0.0189(7) 0.0025(6) 0.0030(6) 0.0029(6)
C24 0.0263(7) 0.0241(6) 0.0181(6) 0.0000(9) 0.0043(5) 0.0009(9)
C25 0.0565(13) 0.0383(11) 0.0218(8) 0.0050(8) 0.0080(8) -0.0022(9)
C26 0.0437(11) 0.0442(11) 0.0296(9) -0.0080(8) 0.0093(8) 0.0145(9)
C27 0.0420(11) 0.0449(11) 0.0253(9) -0.0106(8) 0.0079(8) -0.0156(9)
C28 0.0205(7) 0.0164(7) 0.0198(7) 0.0017(5) 0.0050(6) 0.0003(6)
C29 0.0231(8) 0.0179(8) 0.0258(8) 0.0007(7) 0.0060(7) 0.0004(6)
C30 0.0298(9) 0.0346(10) 0.0419(11) -0.0170(8) 0.0056(8) -0.0031(8)
C31 0.0576(13) 0.0238(9) 0.0405(11) 0.0058(8) 0.0158(10) 0.0161(9)
C32 0.0347(9) 0.0275(9) 0.0374(10) -0.0055(8) 0.0198(8) -0.0025(7)

loop_
_atom_type_symbol
_atom_type_description
_atom_type_scat_dispersion_real
_atom_type_scat_dispersion_imag
_atom_type_scat_source
C C 0.0033 0.0016 'International Tables Vol C Tables 4.2.6.8 and 6.1.1.4'
H H 0.0000 0.0000 'International Tables Vol C Tables 4.2.6.8 and 6.1.1.4'
N N 0.0061 0.0033 'International Tables Vol C Tables 4.2.6.8 and 6.1.1.4'
O O 0.0106 0.0060 'International Tables Vol C Tables 4.2.6.8 and 6.1.1.4'
Cl Cl 0.1484 0.1585 'International Tables Vol C Tables 4.2.6.8 and 6.1.1.4'
Zr Zr -2.9673 0.5597 'International Tables Vol C Tables 4.2.6.8 and 6.1.1.4'

loop_
_geom_angle_atom_site_label_1
_geom_angle_atom_site_label_2
_geom_angle_atom_site_label_3
_geom_angle
N4 Zr1 N2 124.77(4)
N4 Zr1 N1 75.45(5)
N2 Zr1 N1 72.52(5)
N4 Zr1 N3 72.45(5)
N2 Zr1 N3 74.91(5)
N1 Zr1 N3 106.19(4)
N4 Zr1 Cl2 128.01(4)
N2 Zr1 Cl2 93.42(4)
N1 Zr1 Cl2 156.03(4)
N3 Zr1 Cl2 87.98(3)
N4 Zr1 Cl1 92.73(4)
N2 Zr1 Cl1 129.20(4)
N1 Zr1 Cl1 88.14(3)
N3 Zr1 Cl1 155.44(4)
Cl2 Zr1 Cl1 86.061(15)
C1 N1 C13 119.38(12)
C1 N1 Zr1 105.80(9)
C13 N1 Zr1 129.82(10)
C6 N2 C18 120.68(14)
C6 N2 Zr1 109.02(10)
C18 N2 Zr1 129.81(11)
C7 N3 C23 120.16(12)
C7 N3 Zr1 106.16(9)
C23 N3 Zr1 127.44(10)
C12 N4 C28 121.10(14)
C12 N4 Zr1 109.57(10)
C28 N4 Zr1 128.55(10)
N1 C1 C2 126.89(14)
N1 C1 C6 115.23(13)
C2 C1 C6 117.86(14)
C3 C2 C1 120.99(16)
C2 C3 C4 120.79(16)
C5 C4 C3 121.03(17)
C4 C5 C6 120.46(18)
N2 C6 C5 126.95(16)
N2 C6 C1 114.51(14)
C5 C6 C1 118.53(15)
N3 C7 C8 127.11(14)
N3 C7 C12 114.97(13)
C8 C7 C12 117.92(14)
C9 C8 C7 121.16(15)
C8 C9 C10 120.64(16)
C11 C10 C9 120.96(17)
C10 C11 C12 120.59(17)
N4 C12 C11 126.48(15)
N4 C12 C7 115.08(14)
C11 C12 C7 118.41(14)
N1 C13 C14 113.91(14)
C16 C14 C17 108.81(18)
C16 C14 C15 108.75(15)
C17 C14 C15 110.55(17)
C16 C14 C13 112.70(14)
C17 C14 C13 110.19(14)
C15 C14 C13 105.81(16)
N2 C18 C19 111.75(13)
C20 C19 C21 110.08(15)
C20 C19 C22 109.64(15)
C21 C19 C22 109.13(14)
C20 C19 C18 111.04(13)
C21 C19 C18 110.10(14)
C22 C19 C18 106.77(15)
N3 C23 C24 114.69(14)
C26 C24 C27 109.4(2)
C26 C24 C25 109.53(15)
C27 C24 C25 108.68(15)
C26 C24 C23 110.11(13)
C27 C24 C23 112.69(13)
C25 C24 C23 106.31(17)
N4 C28 C29 112.31(13)
C30 C29 C32 109.47(17)
C30 C29 C31 109.36(17)
C32 C29 C31 109.19(16)
C30 C29 C28 111.16(14)
C32 C29 C28 110.53(14)
C31 C29 C28 107.08(15)
C33 O1 C35 116.8(5)
O1 C33 C34 109.6(5)
C36 C35 O1 111.5(5)
C35B O1B C33B 115.5(4)
O1B C33B C34B 99.5(5)
O1B C35B C36B 115.0(5)

loop_
_geom_bond_atom_site_label_1
_geom_bond_atom_site_label_2
_geom_bond_distance
Zr1 N4 2.1923(14)
Zr1 N2 2.1942(14)
Zr1 N1 2.2141(12)
Zr1 N3 2.2233(12)
Zr1 Cl2 2.4685(4)
Zr1 Cl1 2.4708(4)
N1 C1 1.3456(19)
N1 C13 1.466(2)
N2 C6 1.349(2)
N2 C18 1.462(2)
N3 C7 1.3486(19)
N3 C23 1.4657(19)
N4 C12 1.342(2)
N4 C28 1.468(2)
C1 C2 1.429(2)
C1 C6 1.468(2)
C2 C3 1.360(2)
C3 C4 1.419(3)
C4 C5 1.366(3)
C5 C6 1.425(2)
C7 C8 1.429(2)
C7 C12 1.465(2)
C8 C9 1.361(2)
C9 C10 1.422(3)
C10 C11 1.363(3)
C11 C12 1.430(2)
C13 C14 1.554(2)
C14 C16 1.520(3)
C14 C17 1.530(3)
C14 C15 1.531(3)
C18 C19 1.550(2)
C19 C20 1.530(2)
C19 C21 1.533(2)
C19 C22 1.541(2)
C23 C24 1.555(2)
C24 C26 1.526(3)
C24 C27 1.530(3)
C24 C25 1.533(3)
C28 C29 1.546(2)
C29 C30 1.524(3)
C29 C32 1.531(2)
C29 C31 1.533(3)
O1 C33 1.402(7)
O1 C35 1.496(8)
C33 C34 1.488(9)
C35 C36 1.407(9)
O1B C35B 1.419(7)
O1B C33B 1.492(7)
C33B C34B 1.505(9)
C35B C36B 1.488(10)

loop_
_geom_torsion_atom_site_label_1
_geom_torsion_atom_site_label_2
_geom_torsion_atom_site_label_3
_geom_torsion_atom_site_label_4
_geom_torsion
N4 Zr1 N1 C1 -94.06(11)
N2 Zr1 N1 C1 40.32(10)
N3 Zr1 N1 C1 -27.61(12)
Cl2 Zr1 N1 C1 96.65(11)
Cl1 Zr1 N1 C1 172.64(10)
N4 Zr1 N1 C13 60.07(13)
N2 Zr1 N1 C13 -165.55(14)
N3 Zr1 N1 C13 126.51(13)
Cl2 Zr1 N1 C13 -109.22(14)
Cl1 Zr1 N1 C13 -33.23(13)
N4 Zr1 N2 C6 20.56(13)
N1 Zr1 N2 C6 -36.81(11)
N3 Zr1 N2 C6 76.01(11)
Cl2 Zr1 N2 C6 162.99(11)
Cl1 Zr1 N2 C6 -109.31(10)
N4 Zr1 N2 C18 -151.26(13)
N1 Zr1 N2 C18 151.36(14)
N3 Zr1 N2 C18 -95.82(14)
Cl2 Zr1 N2 C18 -8.84(14)
Cl1 Zr1 N2 C18 78.86(14)
N4 Zr1 N3 C7 39.35(10)
N2 Zr1 N3 C7 -95.46(11)
N1 Zr1 N3 C7 -29.18(12)
Cl2 Zr1 N3 C7 170.45(10)
Cl1 Zr1 N3 C7 94.48(11)
N4 Zr1 N3 C23 -168.92(13)
N2 Zr1 N3 C23 56.28(12)
N1 Zr1 N3 C23 122.56(12)
Cl2 Zr1 N3 C23 -37.82(12)
Cl1 Zr1 N3 C23 -113.78(13)
N2 Zr1 N4 C12 20.67(13)
N1 Zr1 N4 C12 76.76(11)
N3 Zr1 N4 C12 -35.84(11)
Cl2 Zr1 N4 C12 -108.74(10)
Cl1 Zr1 N4 C12 164.13(11)
N2 Zr1 N4 C28 -149.18(13)
N1 Zr1 N4 C28 -93.09(13)
N3 Zr1 N4 C28 154.31(14)
Cl2 Zr1 N4 C28 81.41(14)
Cl1 Zr1 N4 C28 -5.72(13)
C13 N1 C1 C2 -15.1(2)
Zr1 N1 C1 C2 142.25(14)
C13 N1 C1 C6 163.12(14)
Zr1 N1 C1 C6 -39.50(15)
N1 C1 C2 C3 175.35(16)
C6 C1 C2 C3 -2.9(2)
C1 C2 C3 C4 -2.1(3)
C2 C3 C4 C5 3.8(3)
C3 C4 C5 C6 -0.2(3)
C18 N2 C6 C5 21.5(3)
Zr1 N2 C6 C5 -151.23(15)
C18 N2 C6 C1 -159.34(14)
Zr1 N2 C6 C1 27.96(16)
C4 C5 C6 N2 174.34(17)
C4 C5 C6 C1 -4.8(3)
N1 C1 C6 N2 8.6(2)
C2 C1 C6 N2 -173.01(14)
N1 C1 C6 C5 -172.16(15)
C2 C1 C6 C5 6.3(2)
C23 N3 C7 C8 -12.1(2)
Zr1 N3 C7 C8 142.12(14)
C23 N3 C7 C12 167.18(13)
Zr1 N3 C7 C12 -38.60(15)
N3 C7 C8 C9 176.68(16)
C12 C7 C8 C9 -2.6(2)
C7 C8 C9 C10 -2.3(3)
C8 C9 C10 C11 3.7(3)
C9 C10 C11 C12 0.1(3)
C28 N4 C12 C11 20.0(3)
Zr1 N4 C12 C11 -150.76(15)
C28 N4 C12 C7 -161.99(14)
Zr1 N4 C12 C7 27.28(16)
C10 C11 C12 N4 173.05(18)
C10 C11 C12 C7 -4.9(3)
N3 C7 C12 N4 8.6(2)
C8 C7 C12 N4 -172.08(14)
N3 C7 C12 C11 -173.22(15)
C8 C7 C12 C11 6.1(2)
C1 N1 C13 C14 -86.36(17)
Zr1 N1 C13 C14 122.45(13)
N1 C13 C14 C16 61.32(19)
N1 C13 C14 C17 -60.4(2)
N1 C13 C14 C15 -179.96(15)
C6 N2 C18 C19 93.04(18)
Zr1 N2 C18 C19 -95.95(15)
N2 C18 C19 C20 -55.53(18)
N2 C18 C19 C21 66.64(18)
N2 C18 C19 C22 -175.01(13)
C7 N3 C23 C24 -85.16(17)
Zr1 N3 C23 C24 126.58(12)
N3 C23 C24 C26 -52.7(2)
N3 C23 C24 C27 69.81(19)
N3 C23 C24 C25 -171.24(14)
C12 N4 C28 C29 94.15(18)
Zr1 N4 C28 C29 -97.03(15)
N4 C28 C29 C30 -62.08(19)
N4 C28 C29 C32 59.69(18)
N4 C28 C29 C31 178.53(15)
C35 O1 C33 C34 -171.4(5)
C33 O1 C35 C36 170.9(5)
C35B O1B C33B C34B 158.2(5)
C33B O1B C35B C36B 68.2(7)
